data_7152272
loop_
_publ_author_name
'Iaroshenko, Viktor O.'
'Knepper, Ingo'
'Zahid, Muhammad'
'Kuzora, Rene'
'Dudkin, Sergii'
'Villinger, Alexander'
'Langer, Peter'

_publ_section_title
;
 Efficient [5 + 1]-strategy for the assembly of
 1,8-naphthyridin-4(1H)-ones by domino amination/conjugate addition
 reactions of 1-(2-chloropyridin-3-yl)prop-2-yn-1-ones with amines.
;
_journal_issue 15
_journal_name_full 'Organic &amp; biomolecular chemistry'
_journal_page_first 2955
_journal_page_last 2959
_journal_paper_doi 10.1039/c2ob07030h
_journal_volume 10
_journal_year 2012
_chemical_formula_moiety 'C17 H22 N2 O'
_chemical_formula_sum 'C17 H22 N2 O'
_chemical_formula_weight 270.37
_chemical_name_systematic
;
?
;
_space_group_IT_number 12
_symmetry_cell_setting monoclinic
_symmetry_Int_Tables_number 12
_symmetry_space_group_name_Hall '-C 2y'
_symmetry_space_group_name_H-M 'C 1 2/m 1'
_atom_sites_solution_hydrogens geom
_atom_sites_solution_primary direct
_atom_sites_solution_secondary difmap
_audit_creation_method SHELXL-97
_cell_angle_alpha 90.00
_cell_angle_beta 98.355(6)
_cell_angle_gamma 90.00
_cell_formula_units_Z 4
_cell_length_a 18.4597(18)
_cell_length_b 7.1537(7)
_cell_length_c 11.0986(12)
_cell_measurement_reflns_used 6329
_cell_measurement_temperature 173(2)
_cell_measurement_theta_max 61.168
_cell_measurement_theta_min 5.371
_cell_volume 1450.1(3)
_computing_cell_refinement 'Bruker Apex v2.0-2'
_computing_data_collection 'Bruker Apex v2.0-2'
_computing_data_reduction 'Bruker SAINT'
_computing_molecular_graphics 'ORTEP-3 (Farrugia, 1997)'
_computing_publication_material SHELXL-97
_computing_structure_refinement 'SHELXL-97 (Sheldrick, 1997)'
_computing_structure_solution 'SHELXS-97 (Sheldrick, 1997)'
_diffrn_ambient_temperature 173(2)
_diffrn_measured_fraction_theta_full 1.000
_diffrn_measured_fraction_theta_max 1.000
_diffrn_measurement_device_type 'Bruker-Nonius Apex X8-CCD-diffractometer'
_diffrn_measurement_method 'phi and psi scans'
_diffrn_radiation_monochromator graphite
_diffrn_radiation_source 'sealed tube'
_diffrn_radiation_type MoK\a
_diffrn_radiation_wavelength 0.71073
_diffrn_reflns_av_R_equivalents 0.0282
_diffrn_reflns_av_sigmaI/netI 0.0167
_diffrn_reflns_limit_h_max 25
_diffrn_reflns_limit_h_min -25
_diffrn_reflns_limit_k_max 10
_diffrn_reflns_limit_k_min -10
_diffrn_reflns_limit_l_max 15
_diffrn_reflns_limit_l_min -15
_diffrn_reflns_number 15903
_diffrn_reflns_theta_full 30.00
_diffrn_reflns_theta_max 30.00
_diffrn_reflns_theta_min 2.23
_exptl_absorpt_coefficient_mu 0.077
_exptl_absorpt_correction_T_max 0.9839
_exptl_absorpt_correction_T_min 0.9499
_exptl_absorpt_correction_type multi-scan
_exptl_absorpt_process_details '(SADABS; Sheldrick, 2004)'
_exptl_crystal_colour colourless
_exptl_crystal_density_diffrn 1.238
_exptl_crystal_density_method 'not measured'
_exptl_crystal_description block
_exptl_crystal_F_000 584
_exptl_crystal_size_max 0.67
_exptl_crystal_size_mid 0.28
_exptl_crystal_size_min 0.21
_refine_diff_density_max 0.370
_refine_diff_density_min -0.251
_refine_diff_density_rms 0.050
_refine_ls_extinction_method none
_refine_ls_goodness_of_fit_ref 1.099
_refine_ls_hydrogen_treatment constr
_refine_ls_matrix_type full
_refine_ls_number_parameters 116
_refine_ls_number_reflns 2273
_refine_ls_number_restraints 0
_refine_ls_restrained_S_all 1.099
_refine_ls_R_factor_all 0.0492
_refine_ls_R_factor_gt 0.0419
_refine_ls_shift/su_max 0.000
_refine_ls_shift/su_mean 0.000
_refine_ls_structure_factor_coef Fsqd
_refine_ls_weighting_details 'calc w=1/[\s^2^(Fo^2^)+(0.0830P)^2^+0.2720P] where P=(Fo^2^+2Fc^2^)/3'
_refine_ls_weighting_scheme calc
_refine_ls_wR_factor_gt 0.1267
_refine_ls_wR_factor_ref 0.1332
_reflns_number_gt 1920
_reflns_number_total 2273
_reflns_threshold_expression >2\s(I)
_cod_data_source_file c2ob07030h.txt
_cod_data_source_block is_ikp207
_cod_original_sg_symbol_H-M 'C 2/m'
_cod_database_code 7152272

loop_
_symmetry_equiv_pos_as_xyz
'x, y, z'
'-x, y, -z'
'x+1/2, y+1/2, z'
'-x+1/2, y+1/2, -z'
'-x, -y, -z'
'x, -y, z'
'-x+1/2, -y+1/2, -z'
'x+1/2, -y+1/2, z'

loop_
_atom_site_label
_atom_site_type_symbol
_atom_site_fract_x
_atom_site_fract_y
_atom_site_fract_z
_atom_site_U_iso_or_equiv
_atom_site_adp_type
_atom_site_occupancy
_atom_site_symmetry_multiplicity
_atom_site_calc_flag
_atom_site_refinement_flags
N1 N 0.24608(5) 0.0000 0.65617(8) 0.0199(2) Uani 1 2 d S
N2 N 0.34503(5) 0.0000 0.81289(9) 0.0279(2) Uani 1 2 d S
O1 O 0.38584(5) 0.0000 0.39795(8) 0.0357(2) Uani 1 2 d S
C1 C 0.21990(6) 0.0000 0.53344(9) 0.0185(2) Uani 1 2 d S
C2 C 0.26576(6) 0.0000 0.44715(10) 0.0217(2) Uani 1 2 d S
H2 H 0.2446 0.0000 0.3638 0.026 Uiso 1 2 calc SR
C3 C 0.34341(6) 0.0000 0.47557(10) 0.0238(2) Uani 1 2 d S
C4 C 0.37034(6) 0.0000 0.60590(10) 0.0220(2) Uani 1 2 d S
C5 C 0.44525(6) 0.0000 0.64846(11) 0.0276(3) Uani 1 2 d S
H5 H 0.4795 0.0000 0.5923 0.033 Uiso 1 2 calc SR
C6 C 0.46964(6) 0.0000 0.77121(12) 0.0309(3) Uani 1 2 d S
H6 H 0.5204 0.0000 0.8019 0.037 Uiso 1 2 calc SR
C7 C 0.41677(6) 0.0000 0.84901(11) 0.0319(3) Uani 1 2 d S
H7 H 0.4333 0.0000 0.9342 0.038 Uiso 1 2 calc SR
C8 C 0.32148(6) 0.0000 0.69255(9) 0.0210(2) Uani 1 2 d S
C9 C 0.13804(6) 0.0000 0.49460(9) 0.0212(2) Uani 1 2 d S
H9A H 0.1174 0.1115 0.5300 0.025 Uiso 0.50 1 calc PR
H9B H 0.1174 -0.1115 0.5300 0.025 Uiso 0.50 1 calc PR
C10 C 0.11243(6) 0.0000 0.35774(10) 0.0260(2) Uani 1 2 d S
H10A H 0.1318 0.1120 0.3208 0.031 Uiso 0.50 1 calc PR
H10B H 0.1318 -0.1120 0.3208 0.031 Uiso 0.50 1 calc PR
C11 C 0.02914(7) 0.0000 0.33109(13) 0.0372(3) Uani 1 2 d S
H11A H 0.0137 0.0093 0.2430 0.056 Uiso 0.50 1 calc PR
H11B H 0.0099 0.1069 0.3717 0.056 Uiso 0.50 1 calc PR
H11C H 0.0102 -0.1162 0.3614 0.056 Uiso 0.50 1 calc PR
C12 C 0.19502(5) 0.0000 0.74929(9) 0.0203(2) Uani 1 2 d S
H12 H 0.1446 0.0000 0.7021 0.024 Uiso 1 2 calc SR
C13 C 0.20031(4) 0.17784(12) 0.82578(7) 0.0263(2) Uani 1 1 d .
H13A H 0.1932 0.2884 0.7717 0.032 Uiso 1 1 calc R
H13B H 0.2495 0.1866 0.8747 0.032 Uiso 1 1 calc R
C14 C 0.14189(5) 0.17520(14) 0.91022(8) 0.0321(2) Uani 1 1 d .
H14A H 0.1478 0.2868 0.9635 0.039 Uiso 1 1 calc R
H14B H 0.0928 0.1812 0.8608 0.039 Uiso 1 1 calc R
C15 C 0.14713(8) 0.0000 0.98865(11) 0.0370(3) Uani 1 2 d S
H15A H 0.1943 0.0000 1.0441 0.044 Uiso 1 2 calc SR
H15B H 0.1071 0.0000 1.0391 0.044 Uiso 1 2 calc SR

loop_
_atom_site_aniso_label
_atom_site_aniso_U_11
_atom_site_aniso_U_22
_atom_site_aniso_U_33
_atom_site_aniso_U_23
_atom_site_aniso_U_13
_atom_site_aniso_U_12
N1 0.0179(4) 0.0257(4) 0.0167(4) 0.000 0.0043(3) 0.000
N2 0.0204(4) 0.0434(6) 0.0199(4) 0.000 0.0027(3) 0.000
O1 0.0276(4) 0.0574(6) 0.0249(4) 0.000 0.0131(3) 0.000
C1 0.0210(5) 0.0174(4) 0.0172(4) 0.000 0.0032(3) 0.000
C2 0.0239(5) 0.0236(5) 0.0183(5) 0.000 0.0053(4) 0.000
C3 0.0251(5) 0.0258(5) 0.0221(5) 0.000 0.0089(4) 0.000
C4 0.0201(5) 0.0249(5) 0.0219(5) 0.000 0.0063(4) 0.000
C5 0.0210(5) 0.0348(6) 0.0283(6) 0.000 0.0082(4) 0.000
C6 0.0183(5) 0.0436(7) 0.0304(6) 0.000 0.0026(4) 0.000
C7 0.0213(5) 0.0505(8) 0.0234(5) 0.000 0.0013(4) 0.000
C8 0.0187(5) 0.0253(5) 0.0195(5) 0.000 0.0043(4) 0.000
C9 0.0202(5) 0.0239(5) 0.0195(5) 0.000 0.0026(4) 0.000
C10 0.0263(5) 0.0305(6) 0.0206(5) 0.000 0.0009(4) 0.000
C11 0.0279(6) 0.0495(8) 0.0317(6) 0.000 -0.0045(5) 0.000
C12 0.0179(4) 0.0271(5) 0.0164(4) 0.000 0.0043(3) 0.000
C13 0.0289(4) 0.0263(4) 0.0244(4) -0.0016(3) 0.0065(3) 0.0024(3)
C14 0.0294(4) 0.0431(5) 0.0246(4) -0.0060(3) 0.0064(3) 0.0092(3)
C15 0.0368(7) 0.0544(8) 0.0220(5) 0.000 0.0115(5) 0.000

loop_
_atom_type_symbol
_atom_type_description
_atom_type_scat_dispersion_real
_atom_type_scat_dispersion_imag
_atom_type_scat_source
C C 0.0033 0.0016 'International Tables Vol C Tables 4.2.6.8 and 6.1.1.4'
H H 0.0000 0.0000 'International Tables Vol C Tables 4.2.6.8 and 6.1.1.4'
N N 0.0061 0.0033 'International Tables Vol C Tables 4.2.6.8 and 6.1.1.4'
O O 0.0106 0.0060 'International Tables Vol C Tables 4.2.6.8 and 6.1.1.4'

loop_
_geom_angle_atom_site_label_1
_geom_angle_atom_site_label_2
_geom_angle_atom_site_label_3
_geom_angle
_geom_angle_site_symmetry_1
_geom_angle_site_symmetry_3
C1 N1 C8 118.64(9) . .
C1 N1 C12 121.14(8) . .
C8 N1 C12 120.22(8) . .
C7 N2 C8 117.72(10) . .
C2 C1 N1 121.91(10) . .
C2 C1 C9 119.73(9) . .
N1 C1 C9 118.36(9) . .
C1 C2 C3 123.46(10) . .
C1 C2 H2 118.3 . .
C3 C2 H2 118.3 . .
O1 C3 C2 124.15(11) . .
O1 C3 C4 121.84(10) . .
C2 C3 C4 114.01(9) . .
C5 C4 C8 118.02(10) . .
C5 C4 C3 120.92(9) . .
C8 C4 C3 121.07(10) . .
C6 C5 C4 120.18(10) . .
C6 C5 H5 119.9 . .
C4 C5 H5 119.9 . .
C5 C6 C7 117.20(11) . .
C5 C6 H6 121.4 . .
C7 C6 H6 121.4 . .
N2 C7 C6 124.81(11) . .
N2 C7 H7 117.6 . .
C6 C7 H7 117.6 . .
N2 C8 N1 117.01(9) . .
N2 C8 C4 122.08(10) . .
N1 C8 C4 120.91(9) . .
C1 C9 C10 115.93(9) . .
C1 C9 H9A 108.3 . .
C10 C9 H9A 108.3 . .
C1 C9 H9B 108.3 . .
C10 C9 H9B 108.3 . .
H9A C9 H9B 107.4 . .
C11 C10 C9 110.60(10) . .
C11 C10 H10A 109.5 . .
C9 C10 H10A 109.5 . .
C11 C10 H10B 109.5 . .
C9 C10 H10B 109.5 . .
H10A C10 H10B 108.1 . .
C10 C11 H11A 109.5 . .
C10 C11 H11B 109.5 . .
H11A C11 H11B 109.5 . .
C10 C11 H11C 109.5 . .
H11A C11 H11C 109.5 . .
H11B C11 H11C 109.5 . .
N1 C12 C13 112.88(5) . .
N1 C12 C13 112.88(5) . 6
C13 C12 C13 113.12(9) . 6
N1 C12 H12 105.7 . .
C13 C12 H12 105.7 . .
C13 C12 H12 105.7 6 .
C12 C13 C14 109.72(7) . .
C12 C13 H13A 109.7 . .
C14 C13 H13A 109.7 . .
C12 C13 H13B 109.7 . .
C14 C13 H13B 109.7 . .
H13A C13 H13B 108.2 . .
C15 C14 C13 111.67(8) . .
C15 C14 H14A 109.3 . .
C13 C14 H14A 109.3 . .
C15 C14 H14B 109.3 . .
C13 C14 H14B 109.3 . .
H14A C14 H14B 107.9 . .
C14 C15 C14 110.98(10) 6 .
C14 C15 H15A 109.4 6 .
C14 C15 H15A 109.4 . .
C14 C15 H15B 109.4 6 .
C14 C15 H15B 109.4 . .
H15A C15 H15B 108.0 . .

loop_
_geom_bond_atom_site_label_1
_geom_bond_atom_site_label_2
_geom_bond_distance
_geom_bond_site_symmetry_2
N1 C1 1.3777(13) .
N1 C8 1.3917(13) .
N1 C12 1.4965(12) .
N2 C7 1.3266(14) .
N2 C8 1.3432(14) .
O1 C3 1.2456(13) .
C1 C2 1.3673(14) .
C1 C9 1.5099(14) .
C2 C3 1.4224(15) .
C2 H2 0.9500 .
C3 C4 1.4596(15) .
C4 C5 1.3947(15) .
C4 C8 1.4110(14) .
C5 C6 1.3714(17) .
C5 H5 0.9500 .
C6 C7 1.3939(16) .
C6 H6 0.9500 .
C7 H7 0.9500 .
C9 C10 1.5239(15) .
C9 H9A 0.9900 .
C9 H9B 0.9900 .
C10 C11 1.5228(17) .
C10 H10A 0.9900 .
C10 H10B 0.9900 .
C11 H11A 0.9800 .
C11 H11B 0.9800 .
C11 H11C 0.9800 .
C12 C13 1.5247(10) .
C12 C13 1.5247(10) 6
C12 H12 1.0000 .
C13 C14 1.5282(11) .
C13 H13A 0.9900 .
C13 H13B 0.9900 .
C14 C15 1.5210(12) .
C14 H14A 0.9900 .
C14 H14B 0.9900 .
C15 C14 1.5210(12) 6
C15 H15A 0.9900 .
C15 H15B 0.9900 .

loop_
_geom_torsion_atom_site_label_1
_geom_torsion_atom_site_label_2
_geom_torsion_atom_site_label_3
_geom_torsion_atom_site_label_4
_geom_torsion
_geom_torsion_site_symmetry_1
_geom_torsion_site_symmetry_4
C8 N1 C1 C2 0.0 . .
C12 N1 C1 C2 180.0 . .
C8 N1 C1 C9 180.0 . .
C12 N1 C1 C9 0.0 . .
N1 C1 C2 C3 0.0 . .
C9 C1 C2 C3 180.0 . .
C1 C2 C3 O1 180.0 . .
C1 C2 C3 C4 0.0 . .
O1 C3 C4 C5 0.0 . .
C2 C3 C4 C5 180.0 . .
O1 C3 C4 C8 180.0 . .
C2 C3 C4 C8 0.0 . .
C8 C4 C5 C6 0.0 . .
C3 C4 C5 C6 180.0 . .
C4 C5 C6 C7 0.0 . .
C8 N2 C7 C6 0.0 . .
C5 C6 C7 N2 0.0 . .
C7 N2 C8 N1 180.0 . .
C7 N2 C8 C4 0.0 . .
C1 N1 C8 N2 180.0 . .
C12 N1 C8 N2 0.0 . .
C1 N1 C8 C4 0.0 . .
C12 N1 C8 C4 180.0 . .
C5 C4 C8 N2 0.0 . .
C3 C4 C8 N2 180.0 . .
C5 C4 C8 N1 180.0 . .
C3 C4 C8 N1 0.0 . .
C2 C1 C9 C10 0.0 . .
N1 C1 C9 C10 180.0 . .
C1 C9 C10 C11 180.0 . .
C1 N1 C12 C13 -115.08(6) . .
C8 N1 C12 C13 64.92(6) . .
C1 N1 C12 C13 115.08(6) . 6
C8 N1 C12 C13 -64.92(6) . 6
N1 C12 C13 C14 174.80(7) . .
C13 C12 C13 C14 -55.49(11) 6 .
C12 C13 C14 C15 55.15(10) . .
C13 C14 C15 C14 -56.32(13) . 6
